data_1561657
loop_
_publ_author_name
'Igoa, Fernando'
'Peinado, Guzm\'an'
'Suescun, Leopoldo'
'Kremer, Carlos'
'Torres, Julia'

_publ_section_title
;
 Design of a white-light emitting material based on a mixed-lanthanide
 metal organic framework
;
_journal_name_full 'Journal of Solid State Chemistry'
_journal_page_first 120925
_journal_paper_doi 10.1016/j.jssc.2019.120925
_journal_volume 279
_journal_year 2019
_chemical_formula_sum 'C24 H36 Dy1.6 Eu0.38 O39 Tb0.02 Zn3'
_chemical_formula_weight 1465.56
_space_group_crystal_system hexagonal
_space_group_IT_number 192
_space_group_name_Hall '-P 6 2c'
_space_group_name_H-M_alt 'P 6/m c c'
_atom_sites_solution_hydrogens mixed
_cell_angle_alpha 90
_cell_angle_beta 90
_cell_angle_gamma 120
_cell_formula_units_Z 2
_cell_length_a 14.632(4)
_cell_length_b 14.632(4)
_cell_length_c 15.737(3)
_cell_measurement_reflns_used 15036
_cell_measurement_temperature 298(2)
_cell_measurement_theta_max 24.22
_cell_measurement_theta_min 3.794
_cell_volume 2917.8(13)
_computing_structure_refinement 'SHELXL-2014/7 (Sheldrick, 2014)'
_diffrn_ambient_temperature 298(2)
_diffrn_detector_area_resol_mean 10.83333
_diffrn_measured_fraction_theta_full 0.997
_diffrn_measured_fraction_theta_max 0.995
_diffrn_measurement_device_type 'Bruker D8 Venture diffractometer'
_diffrn_measurement_method '\w and \j scans'
_diffrn_radiation_type MoK\a
_diffrn_radiation_wavelength 0.71073
_diffrn_reflns_av_R_equivalents 0.0599
_diffrn_reflns_av_unetI/netI 0.0094
_diffrn_reflns_Laue_measured_fraction_full 0.997
_diffrn_reflns_Laue_measured_fraction_max 0.995
_diffrn_reflns_limit_h_max 17
_diffrn_reflns_limit_h_min -17
_diffrn_reflns_limit_k_max 17
_diffrn_reflns_limit_k_min -17
_diffrn_reflns_limit_l_max 19
_diffrn_reflns_limit_l_min -19
_diffrn_reflns_number 65834
_diffrn_reflns_point_group_measured_fraction_full 0.997
_diffrn_reflns_point_group_measured_fraction_max 0.995
_diffrn_reflns_theta_full 25.242
_diffrn_reflns_theta_max 25.344
_diffrn_reflns_theta_min 3.047
_diffrn_source 'sealed tube'
_exptl_absorpt_coefficient_mu 3.755
_exptl_absorpt_correction_T_max 0.0962
_exptl_absorpt_correction_T_min 0.0632
_exptl_absorpt_correction_type multi-scan
_exptl_absorpt_process_details
;
Krause, L., Herbst-Irmer, R., Sheldrick G.M. & Stalke D., J. Appl. Cryst. 48 (2015) 3-10.
;
_exptl_crystal_colour colourless
_exptl_crystal_density_diffrn 1.668
_exptl_crystal_description 'hexagonal needle'
_exptl_crystal_F_000 1426
_exptl_crystal_size_max 0.183
_exptl_crystal_size_mid 0.059
_exptl_crystal_size_min 0.050
_refine_diff_density_max 0.850
_refine_diff_density_min -0.461
_refine_diff_density_rms 0.137
_refine_ls_extinction_coef .
_refine_ls_extinction_method none
_refine_ls_goodness_of_fit_ref 1.125
_refine_ls_hydrogen_treatment mixed
_refine_ls_matrix_type full
_refine_ls_number_parameters 66
_refine_ls_number_reflns 930
_refine_ls_number_restraints 2
_refine_ls_restrained_S_all 1.123
_refine_ls_R_factor_all 0.0409
_refine_ls_R_factor_gt 0.0325
_refine_ls_shift/su_max 0.000
_refine_ls_shift/su_mean 0.000
_refine_ls_structure_factor_coef Fsqd
_refine_ls_weighting_details 'w=1/[\s^2^(Fo^2^)+(0.0724P)^2^+9.0706P] where P=(Fo^2^+2Fc^2^)/3'
_refine_ls_weighting_scheme calc
_refine_ls_wR_factor_gt 0.1153
_refine_ls_wR_factor_ref 0.1239
_reflns_Friedel_coverage 0.000
_reflns_Friedel_fraction_full .
_reflns_Friedel_fraction_max .
_reflns_number_gt 745
_reflns_number_total 930
_reflns_threshold_expression 'I > 2\s(I)'
_cod_data_source_file JSSC-2019-279-120925.cif
_cod_data_source_block ETD_2_02_
_cod_original_cell_volume 2917.7(16)
_cod_original_formula_sum 'C24 H36 Dy1.60 Eu0.38 O39 Tb0.02 Zn3'
_cod_database_code 1561657
_shelx_space_group_comment
;
The symmetry employed for this shelxl refinement is uniquely defined
by the following loop, which should always be used as a source of
symmetry information in preference to the above space-group names.
They are only intended as comments.
;
_shelx_estimated_absorpt_t_min 0.547
_shelx_estimated_absorpt_t_max 0.834

loop_
_space_group_symop_operation_xyz
'x, y, z'
'-y, x-y, z'
'-x+y, -x, z'
'-x, -y, z'
'y, -x+y, z'
'x-y, x, z'
'y, x, -z+1/2'
'x-y, -y, -z+1/2'
'-x, -x+y, -z+1/2'
'-y, -x, -z+1/2'
'-x+y, y, -z+1/2'
'x, x-y, -z+1/2'
'-x, -y, -z'
'y, -x+y, -z'
'x-y, x, -z'
'x, y, -z'
'-y, x-y, -z'
'-x+y, -x, -z'
'-y, -x, z-1/2'
'-x+y, y, z-1/2'
'x, x-y, z-1/2'
'y, x, z-1/2'
'x-y, -y, z-1/2'
'-x, -x+y, z-1/2'

loop_
_atom_site_label
_atom_site_type_symbol
_atom_site_fract_x
_atom_site_fract_y
_atom_site_fract_z
_atom_site_U_iso_or_equiv
_atom_site_adp_type
_atom_site_occupancy
_atom_site_site_symmetry_order
_atom_site_calc_flag
_atom_site_refinement_flags_posn
_atom_site_refinement_flags_adp
_atom_site_refinement_flags_occupancy
_atom_site_disorder_assembly
_atom_site_disorder_group
Dy1 Dy 0.6667 0.3333 0.2500 0.0286(3) Uani 0.8 6 d S T P A .
Eu1 Eu 0.6667 0.3333 0.2500 0.0286(3) Uani 0.19 6 d S T P A .
Tb1 Tb 0.6667 0.3333 0.2500 0.0286(3) Uani 0.01 6 d S T P A .
Zn1 Zn 0.5000 0.0000 0.5000 0.0281(3) Uani 1 4 d S T P . .
O1 O 0.5793(3) 0.1944(3) 0.3547(3) 0.0394(9) Uani 1 1 d . . . . .
C1 C 0.4811(5) 0.1311(5) 0.3608(4) 0.0409(13) Uani 1 1 d . . . . .
C2 C 0.4055(12) 0.1566(13) 0.3118(11) 0.040(3) Uani 0.62(3) 1 d . . P A 1
H2A H 0.3504 0.0937 0.2843 0.047 Uiso 0.62(3) 1 calc R U P A 1
H2B H 0.3728 0.1839 0.3501 0.047 Uiso 0.62(3) 1 calc R U P A 1
C2A C 0.420(2) 0.137(2) 0.2856(19) 0.040(3) Uani 0.38(3) 1 d . . P A 2
H2C H 0.4126 0.0853 0.2434 0.047 Uiso 0.38(3) 1 calc R U P A 2
H2D H 0.3497 0.1193 0.3040 0.047 Uiso 0.38(3) 1 calc R U P A 2
O2 O 0.4379(3) 0.0547(3) 0.4093(3) 0.0565(13) Uani 1 1 d . . . . .
O3 O 0.4684(4) 0.2342(2) 0.2500 0.0366(12) Uani 1 2 d S T P . .
O1W O 0.6509(4) 0.1443(4) 0.5000 0.0378(12) Uani 1 2 d DS T P . .
H1W H 0.639(5) 0.170(4) 0.4577(3) 0.050(19) Uiso 1 1 d D . . . .
O2W O 0.212(3) -0.018(3) 0.532(2) 0.180(17) Uiso 0.25 1 d . . P . .

loop_
_atom_site_aniso_label
_atom_site_aniso_U_11
_atom_site_aniso_U_22
_atom_site_aniso_U_33
_atom_site_aniso_U_23
_atom_site_aniso_U_13
_atom_site_aniso_U_12
Dy1 0.0326(3) 0.0326(3) 0.0204(4) 0.000 0.000 0.01632(16)
Eu1 0.0326(3) 0.0326(3) 0.0204(4) 0.000 0.000 0.01632(16)
Tb1 0.0326(3) 0.0326(3) 0.0204(4) 0.000 0.000 0.01632(16)
Zn1 0.0333(7) 0.0250(6) 0.0224(6) 0.000 0.000 0.0119(5)
O1 0.037(2) 0.039(2) 0.0348(19) 0.0130(18) -0.0001(17) 0.0137(18)
C1 0.041(3) 0.037(3) 0.040(3) 0.009(3) 0.000(3) 0.017(3)
C2 0.029(5) 0.048(7) 0.044(9) 0.022(7) 0.016(6) 0.021(4)
C2A 0.029(5) 0.048(7) 0.044(9) 0.022(7) 0.016(6) 0.021(4)
O2 0.044(2) 0.052(3) 0.057(3) 0.033(2) -0.002(2) 0.011(2)
O3 0.034(3) 0.042(2) 0.031(3) 0.012(2) 0.000 0.0172(14)
O1W 0.042(3) 0.033(3) 0.033(3) 0.000 0.000 0.015(3)

loop_
_atom_type_symbol
_atom_type_description
_atom_type_scat_dispersion_real
_atom_type_scat_dispersion_imag
_atom_type_scat_source
C C 0.0033 0.0016 'International Tables Vol C Tables 4.2.6.8 and 6.1.1.4'
H H 0.0000 0.0000 'International Tables Vol C Tables 4.2.6.8 and 6.1.1.4'
Dy Dy -0.1892 4.4098 'International Tables Vol C Tables 4.2.6.8 and 6.1.1.4'
Eu Eu -0.1578 3.6682 'International Tables Vol C Tables 4.2.6.8 and 6.1.1.4'
O O 0.0106 0.0060 'International Tables Vol C Tables 4.2.6.8 and 6.1.1.4'
Zn Zn 0.2839 1.4301 'International Tables Vol C Tables 4.2.6.8 and 6.1.1.4'
Tb Tb -0.1723 4.1537 'International Tables Vol C Tables 4.2.6.8 and 6.1.1.4'

loop_
_geom_angle_atom_site_label_1
_geom_angle_atom_site_label_2
_geom_angle_atom_site_label_3
_geom_angle
_geom_angle_site_symmetry_1
_geom_angle_site_symmetry_3
O1 Dy1 O1 78.95(15) . 2_655
O1 Dy1 O1 86.9(2) . 11_655
O1 Dy1 O1 125.67(17) 2_655 11_655
O1 Dy1 O1 148.73(18) . 10_665
O1 Dy1 O1 86.9(2) 2_655 10_665
O1 Dy1 O1 78.95(15) 11_655 10_665
O1 Dy1 O1 125.67(17) . 12
O1 Dy1 O1 148.73(18) 2_655 12
O1 Dy1 O1 78.95(15) 11_655 12
O1 Dy1 O1 78.95(15) 10_665 12
O1 Dy1 O1 78.95(15) . 3_665
O1 Dy1 O1 78.95(15) 2_655 3_665
O1 Dy1 O1 148.73(18) 11_655 3_665
O1 Dy1 O1 125.67(17) 10_665 3_665
O1 Dy1 O1 86.9(2) 12 3_665
O1 Dy1 O3 62.83(9) . .
O1 Dy1 O3 136.56(10) 2_655 .
O1 Dy1 O3 74.36(9) 11_655 .
O1 Dy1 O3 136.56(10) 10_665 .
O1 Dy1 O3 62.83(9) 12 .
O1 Dy1 O3 74.36(9) 3_665 .
O1 Dy1 O3 74.36(9) . 2_655
O1 Dy1 O3 62.83(9) 2_655 2_655
O1 Dy1 O3 62.83(9) 11_655 2_655
O1 Dy1 O3 74.36(9) 10_665 2_655
O1 Dy1 O3 136.56(10) 12 2_655
O1 Dy1 O3 136.56(10) 3_665 2_655
O3 Dy1 O3 120.0 . 2_655
O1 Dy1 O3 136.56(10) . 3_665
O1 Dy1 O3 74.36(9) 2_655 3_665
O1 Dy1 O3 136.56(10) 11_655 3_665
O1 Dy1 O3 62.83(9) 10_665 3_665
O1 Dy1 O3 74.36(9) 12 3_665
O1 Dy1 O3 62.83(9) 3_665 3_665
O3 Dy1 O3 120.0 . 3_665
O3 Dy1 O3 120.000(1) 2_655 3_665
O2 Zn1 O2 92.1(3) 13_656 16_556
O2 Zn1 O2 87.9(3) 13_656 4_655
O2 Zn1 O2 180.00(18) 16_556 4_655
O2 Zn1 O2 180.00(18) 13_656 .
O2 Zn1 O2 87.9(3) 16_556 .
O2 Zn1 O2 92.1(3) 4_655 .
O2 Zn1 O1W 93.11(16) 13_656 13_656
O2 Zn1 O1W 86.89(16) 16_556 13_656
O2 Zn1 O1W 93.11(16) 4_655 13_656
O2 Zn1 O1W 86.89(16) . 13_656
O2 Zn1 O1W 86.89(16) 13_656 .
O2 Zn1 O1W 93.11(16) 16_556 .
O2 Zn1 O1W 86.89(16) 4_655 .
O2 Zn1 O1W 93.11(16) . .
O1W Zn1 O1W 180.0 13_656 .
C1 O1 Dy1 126.5(4) . .
O2 C1 O1 126.1(5) . .
O2 C1 C2A 119.0(12) . .
O1 C1 C2A 112.8(11) . .
O2 C1 C2 115.1(7) . .
O1 C1 C2 118.4(7) . .
O3 C2 C1 106.1(10) . .
O3 C2 H2A 110.5 . .
C1 C2 H2A 110.5 . .
O3 C2 H2B 110.5 . .
C1 C2 H2B 110.5 . .
H2A C2 H2B 108.7 . .
O3 C2A C1 112(2) . .
O3 C2A H2C 109.3 . .
C1 C2A H2C 109.3 . .
O3 C2A H2D 109.3 . .
C1 C2A H2D 109.3 . .
H2C C2A H2D 108.0 . .
C1 O2 Zn1 131.0(4) . .
C2A O3 C2A 126(2) . 12
C2 O3 C2 112.1(12) . 12
C2A O3 Dy1 117.0(12) . .
C2A O3 Dy1 117.0(12) 12 .
C2 O3 Dy1 124.0(6) . .
C2 O3 Dy1 124.0(6) 12 .
Zn1 O1W H1W 96(4) . .

loop_
_geom_bond_atom_site_label_1
_geom_bond_atom_site_label_2
_geom_bond_distance
_geom_bond_site_symmetry_2
Dy1 O1 2.425(4) .
Dy1 O1 2.425(4) 2_655
Dy1 O1 2.425(4) 11_655
Dy1 O1 2.425(4) 10_665
Dy1 O1 2.425(4) 12
Dy1 O1 2.425(4) 3_665
Dy1 O3 2.512(5) .
Dy1 O3 2.512(5) 2_655
Dy1 O3 2.512(5) 3_665
Zn1 O2 2.056(4) 13_656
Zn1 O2 2.056(4) 16_556
Zn1 O2 2.056(4) 4_655
Zn1 O2 2.056(4) .
Zn1 O1W 2.162(5) 13_656
Zn1 O1W 2.162(5) .
O1 C1 1.264(7) .
C1 O2 1.236(7) .
C1 C2A 1.51(3) .
C1 C2 1.540(15) .
C2 O3 1.427(15) .
C2 H2A 0.9700 .
C2 H2B 0.9700 .
C2A O3 1.36(3) .
C2A H2C 0.9700 .
C2A H2D 0.9700 .
O3 C2A 1.36(3) 12
O3 C2 1.427(15) 12
O1W H1W 0.832(10) .
O2W O2W 1.01(7) 16_556
